data_4069311
loop_
_publ_author_name
'Evans, William J.'
'Walensky, Justin R.'
'Ziller, Joseph W.'
'Rheingold, Arnold L.'

_publ_section_title
;
 Insertion of Carbodiimides and Organic Azides into Actinide&#x2212;Carbon
 Bonds
;
_journal_issue 12
_journal_name_full Organometallics
_journal_page_first 3350
_journal_paper_doi 10.1021/om900135e
_journal_volume 28
_journal_year 2009
_chemical_formula_sum 'C39 H59 N3 Th'
_chemical_formula_weight 801.93
_chemical_name_systematic
; 
 ? 
;
_space_group_IT_number 14
_symmetry_cell_setting monoclinic
_symmetry_space_group_name_Hall '-P 2ybc'
_symmetry_space_group_name_H-M 'P 1 21/c 1'
_atom_sites_solution_hydrogens geom
_atom_sites_solution_primary direct
_atom_sites_solution_secondary difmap
_audit_creation_method SHELXTL
_cell_angle_alpha 90.00
_cell_angle_beta 99.8160(10)
_cell_angle_gamma 90.00
_cell_formula_units_Z 4
_cell_length_a 10.2096(6)
_cell_length_b 19.8762(11)
_cell_length_c 17.8379(10)
_cell_measurement_reflns_used 9697
_cell_measurement_temperature 153(2)
_cell_measurement_theta_max 28.35
_cell_measurement_theta_min 2.35
_cell_volume 3566.8(4)
_computing_cell_refinement 'Bruker SMART APEX2/SAINT'
_computing_data_collection 'Bruker SMART APEX2'
_computing_data_reduction 'Bruker SAINT'
_computing_molecular_graphics 'Bruker SHELXTL'
_computing_publication_material 'Bruker SHELXTL'
_computing_structure_refinement 'Bruker SHELXTL'
_computing_structure_solution 'Bruker SHELXTL'
_diffrn_ambient_temperature 153(2)
_diffrn_measured_fraction_theta_full 0.978
_diffrn_measured_fraction_theta_max 0.978
_diffrn_measurement_device_type 'Bruker SMART APEX II CCD'
_diffrn_measurement_method 'phi and omega'
_diffrn_radiation_monochromator graphite
_diffrn_radiation_source 'fine-focus sealed tube'
_diffrn_radiation_type MoK\a
_diffrn_radiation_wavelength 0.71073
_diffrn_reflns_av_R_equivalents 0.0180
_diffrn_reflns_av_sigmaI/netI 0.0136
_diffrn_reflns_limit_h_max 13
_diffrn_reflns_limit_h_min -13
_diffrn_reflns_limit_k_max 25
_diffrn_reflns_limit_k_min -25
_diffrn_reflns_limit_l_max 23
_diffrn_reflns_limit_l_min -23
_diffrn_reflns_number 40498
_diffrn_reflns_theta_full 27.87
_diffrn_reflns_theta_max 27.87
_diffrn_reflns_theta_min 1.55
_exptl_absorpt_coefficient_mu 4.210
_exptl_absorpt_correction_T_max 0.5596
_exptl_absorpt_correction_T_min 0.3863
_exptl_absorpt_correction_type multi-scan
_exptl_absorpt_process_details 'Bruker SADABS'
_exptl_crystal_colour colourless
_exptl_crystal_density_diffrn 1.493
_exptl_crystal_density_meas ?
_exptl_crystal_density_method 'not measured'
_exptl_crystal_description polyhedron
_exptl_crystal_F_000 1616
_exptl_crystal_size_max 0.28
_exptl_crystal_size_mid 0.21
_exptl_crystal_size_min 0.16
_refine_diff_density_max 1.439
_refine_diff_density_min -0.477
_refine_diff_density_rms 0.079
_refine_ls_extinction_method none
_refine_ls_goodness_of_fit_ref 1.012
_refine_ls_hydrogen_treatment constr
_refine_ls_matrix_type full
_refine_ls_number_parameters 401
_refine_ls_number_reflns 8318
_refine_ls_number_restraints 0
_refine_ls_restrained_S_all 1.012
_refine_ls_R_factor_all 0.0224
_refine_ls_R_factor_gt 0.0196
_refine_ls_shift/su_max 0.003
_refine_ls_shift/su_mean 0.000
_refine_ls_structure_factor_coef Fsqd
_refine_ls_weighting_details 'calc w=1/[\s^2^(Fo^2^)+(0.0256P)^2^+4.6437P] where P=(Fo^2^+2Fc^2^)/3'
_refine_ls_weighting_scheme calc
_refine_ls_wR_factor_gt 0.0475
_refine_ls_wR_factor_ref 0.0490
_reflns_number_gt 7614
_reflns_number_total 8318
_reflns_threshold_expression >2sigma(I)
_cod_data_source_file om900135e_si_002.cif
_cod_data_source_block (C5Me5)2ThMe[(Me)NN=N(Ad)],_5.
_cod_depositor_comments
;
The following automatic conversions were performed:

'_symmetry_cell_setting' value 'Monoclinic' changed to 'monoclinic'
according to /home/saulius/struct/CIF-dictionaries/cif_core.dic
dictionary named 'cif_core.dic' version 2.4.2 from 2011-04-26.

Automatic conversion script
Id: cif_fix_values 1715 2011-07-08 13:25:40Z adriana 

The following automatic conversions were performed:

'_exptl_crystal_density_meas' value 'none' was changed to '?' - the
value is perceived as not measured.

Automatic conversion script
Id: cif_fix_values 3008 2015-01-20 13:52:24Z robertas 
;
_cod_original_sg_symbol_H-M P2(1)/c
_cod_database_code 4069311

loop_
_symmetry_equiv_pos_as_xyz
'x, y, z'
'-x, y+1/2, -z+1/2'
'-x, -y, -z'
'x, -y-1/2, z-1/2'

loop_
_atom_site_label
_atom_site_type_symbol
_atom_site_fract_x
_atom_site_fract_y
_atom_site_fract_z
_atom_site_U_iso_or_equiv
_atom_site_adp_type
_atom_site_occupancy
_atom_site_symmetry_multiplicity
_atom_site_calc_flag
_atom_site_refinement_flags
Th1 Th 0.787831(7) 0.207778(4) 0.508665(4) 0.01718(3) Uani 1 1 d .
N1 N 1.0750(2) 0.33131(12) 0.50354(13) 0.0332(5) Uani 1 1 d .
N2 N 0.9820(2) 0.29055(10) 0.50140(14) 0.0329(5) Uani 1 1 d .
N3 N 0.9529(2) 0.24894(10) 0.44034(11) 0.0230(4) Uani 1 1 d .
C1 C 0.6406(2) 0.28384(12) 0.39222(14) 0.0251(5) Uani 1 1 d .
C2 C 0.5938(2) 0.30602(12) 0.45789(15) 0.0268(5) Uani 1 1 d .
C3 C 0.5201(2) 0.25288(13) 0.48394(14) 0.0261(5) Uani 1 1 d .
C4 C 0.5226(2) 0.19754(12) 0.43411(14) 0.0246(5) Uani 1 1 d .
C5 C 0.5978(2) 0.21664(12) 0.37750(14) 0.0247(5) Uani 1 1 d .
C6 C 0.7116(3) 0.32692(15) 0.34250(16) 0.0363(6) Uani 1 1 d .
H6A H 0.6482 0.3581 0.3132 0.054 Uiso 1 1 calc R
H6B H 0.7508 0.2982 0.3076 0.054 Uiso 1 1 calc R
H6C H 0.7820 0.3526 0.3744 0.054 Uiso 1 1 calc R
C7 C 0.6102(3) 0.37638(14) 0.48995(17) 0.0378(6) Uani 1 1 d .
H7A H 0.7017 0.3915 0.4906 0.057 Uiso 1 1 calc R
H7B H 0.5910 0.3765 0.5419 0.057 Uiso 1 1 calc R
H7C H 0.5486 0.4068 0.4582 0.057 Uiso 1 1 calc R
C8 C 0.4399(3) 0.25644(17) 0.54688(18) 0.0402(7) Uani 1 1 d .
H8A H 0.3478 0.2681 0.5257 0.060 Uiso 1 1 calc R
H8B H 0.4775 0.2909 0.5837 0.060 Uiso 1 1 calc R
H8C H 0.4421 0.2127 0.5724 0.060 Uiso 1 1 calc R
C9 C 0.4338(3) 0.13701(14) 0.43255(17) 0.0351(6) Uani 1 1 d .
H9A H 0.3415 0.1503 0.4141 0.053 Uiso 1 1 calc R
H9B H 0.4413 0.1184 0.4840 0.053 Uiso 1 1 calc R
H9C H 0.4606 0.1029 0.3985 0.053 Uiso 1 1 calc R
C10 C 0.6197(3) 0.17487(14) 0.31023(15) 0.0350(6) Uani 1 1 d .
H10A H 0.5560 0.1884 0.2653 0.053 Uiso 1 1 calc R
H10B H 0.6069 0.1272 0.3210 0.053 Uiso 1 1 calc R
H10C H 0.7104 0.1819 0.3006 0.053 Uiso 1 1 calc R
C11 C 0.9932(2) 0.11631(12) 0.55709(14) 0.0249(5) Uani 1 1 d .
C12 C 0.9188(3) 0.08718(12) 0.49071(14) 0.0269(5) Uani 1 1 d .
C13 C 0.7938(3) 0.06699(12) 0.50780(13) 0.0260(5) Uani 1 1 d .
C14 C 0.7915(2) 0.08372(12) 0.58534(13) 0.0244(5) Uani 1 1 d .
C15 C 0.9151(2) 0.11335(11) 0.61560(13) 0.0234(5) Uani 1 1 d .
C16 C 1.1333(3) 0.14237(14) 0.56717(17) 0.0347(6) Uani 1 1 d .
H16A H 1.1367 0.1877 0.5891 0.052 Uiso 1 1 calc R
H16B H 1.1625 0.1440 0.5176 0.052 Uiso 1 1 calc R
H16C H 1.1919 0.1124 0.6014 0.052 Uiso 1 1 calc R
C17 C 0.9665(3) 0.07418(14) 0.41680(15) 0.0373(6) Uani 1 1 d .
H17A H 0.9925 0.0269 0.4144 0.056 Uiso 1 1 calc R
H17B H 1.0431 0.1030 0.4135 0.056 Uiso 1 1 calc R
H17C H 0.8948 0.0842 0.3743 0.056 Uiso 1 1 calc R
C18 C 0.6939(3) 0.02390(13) 0.45801(17) 0.0401(7) Uani 1 1 d .
H18A H 0.6870 0.0383 0.4050 0.060 Uiso 1 1 calc R
H18B H 0.6070 0.0285 0.4739 0.060 Uiso 1 1 calc R
H18C H 0.7223 -0.0232 0.4627 0.060 Uiso 1 1 calc R
C19 C 0.6804(3) 0.06767(14) 0.62780(16) 0.0344(6) Uani 1 1 d .
H19A H 0.6784 0.0191 0.6370 0.052 Uiso 1 1 calc R
H19B H 0.5956 0.0818 0.5975 0.052 Uiso 1 1 calc R
H19C H 0.6947 0.0916 0.6766 0.052 Uiso 1 1 calc R
C20 C 0.9644(3) 0.13075(14) 0.69736(14) 0.0321(5) Uani 1 1 d .
H20A H 0.8884 0.1381 0.7234 0.048 Uiso 1 1 calc R
H20B H 1.0181 0.1718 0.7001 0.048 Uiso 1 1 calc R
H20C H 1.0188 0.0937 0.7220 0.048 Uiso 1 1 calc R
C21 C 1.0300(3) 0.25406(16) 0.38037(16) 0.0390(6) Uani 1 1 d .
H21A H 1.0267 0.3004 0.3614 0.059 Uiso 1 1 calc R
H21B H 0.9936 0.2236 0.3389 0.059 Uiso 1 1 calc R
H21C H 1.1225 0.2417 0.4000 0.059 Uiso 1 1 calc R
C22 C 1.0982(3) 0.37229(14) 0.57449(15) 0.0342(6) Uani 1 1 d .
C23 C 1.1473(3) 0.32763(13) 0.64484(15) 0.0332(6) Uani 1 1 d .
H23A H 1.0762 0.2959 0.6529 0.040 Uiso 1 1 calc R
H23B H 1.2254 0.3011 0.6363 0.040 Uiso 1 1 calc R
C24 C 1.1849(3) 0.37233(14) 0.71516(14) 0.0342(6) Uani 1 1 d .
H24A H 1.2184 0.3437 0.7604 0.041 Uiso 1 1 calc R
C25 C 1.0648(3) 0.41219(15) 0.72963(16) 0.0397(7) Uani 1 1 d .
H25A H 1.0900 0.4409 0.7751 0.048 Uiso 1 1 calc R
H25B H 0.9943 0.3809 0.7396 0.048 Uiso 1 1 calc R
C26 C 1.0121(3) 0.45607(14) 0.66095(16) 0.0344(6) Uani 1 1 d .
H26A H 0.9324 0.4818 0.6705 0.041 Uiso 1 1 calc R
C27 C 0.9747(3) 0.41114(14) 0.58964(16) 0.0363(6) Uani 1 1 d .
H27A H 0.9043 0.3790 0.5977 0.044 Uiso 1 1 calc R
H27B H 0.9397 0.4394 0.5450 0.044 Uiso 1 1 calc R
C28 C 1.2076(3) 0.42225(15) 0.56351(16) 0.0376(6) Uani 1 1 d .
H28A H 1.2872 0.3974 0.5540 0.045 Uiso 1 1 calc R
H28B H 1.1763 0.4509 0.5187 0.045 Uiso 1 1 calc R
C29 C 1.2437(3) 0.46582(15) 0.63322(17) 0.0392(6) Uani 1 1 d .
H29A H 1.3152 0.4982 0.6255 0.047 Uiso 1 1 calc R
C30 C 1.2935(3) 0.42068(15) 0.70128(18) 0.0412(7) Uani 1 1 d .
H30A H 1.3719 0.3949 0.6916 0.049 Uiso 1 1 calc R
H30B H 1.3211 0.4487 0.7471 0.049 Uiso 1 1 calc R
C31 C 1.1206(3) 0.50453(14) 0.64679(17) 0.0369(6) Uani 1 1 d .
H31A H 1.1443 0.5346 0.6913 0.044 Uiso 1 1 calc R
H31B H 1.0873 0.5328 0.6018 0.044 Uiso 1 1 calc R
C32 C 0.7647(3) 0.25753(13) 0.63476(14) 0.0317(5) Uani 1 1 d .
H32A H 0.8519 0.2586 0.6678 0.047 Uiso 1 1 calc R
H32B H 0.7035 0.2300 0.6586 0.047 Uiso 1 1 calc R
H32C H 0.7298 0.3034 0.6273 0.047 Uiso 1 1 calc R
C33 C 0.6993(3) 0.59760(15) 0.63993(16) 0.0368(6) Uani 1 1 d .
H33A H 0.7368 0.6240 0.6045 0.044 Uiso 1 1 calc R
C34 C 0.6806(3) 0.52882(17) 0.62738(19) 0.0442(7) Uani 1 1 d .
H34A H 0.7042 0.5088 0.5832 0.053 Uiso 1 1 calc R
C35 C 0.6283(3) 0.48975(17) 0.6786(2) 0.0475(8) Uani 1 1 d .
H35A H 0.6167 0.4427 0.6706 0.057 Uiso 1 1 calc R
C36 C 0.5929(3) 0.51994(18) 0.74216(18) 0.0473(8) Uani 1 1 d .
H36A H 0.5560 0.4934 0.7777 0.057 Uiso 1 1 calc R
C37 C 0.6102(3) 0.58738(17) 0.75435(16) 0.0403(7) Uani 1 1 d .
H37A H 0.5854 0.6071 0.7984 0.048 Uiso 1 1 calc R
C38 C 0.6637(3) 0.62793(15) 0.70345(16) 0.0354(6) Uani 1 1 d .
C39 C 0.6826(3) 0.70158(15) 0.7164(2) 0.0436(7) Uani 1 1 d .
H39A H 0.6360 0.7159 0.7574 0.065 Uiso 1 1 calc R
H39B H 0.6466 0.7259 0.6696 0.065 Uiso 1 1 calc R
H39C H 0.7776 0.7115 0.7306 0.065 Uiso 1 1 calc R

loop_
_atom_site_aniso_label
_atom_site_aniso_U_11
_atom_site_aniso_U_22
_atom_site_aniso_U_33
_atom_site_aniso_U_23
_atom_site_aniso_U_13
_atom_site_aniso_U_12
Th1 0.01939(5) 0.01532(4) 0.01721(5) 0.00062(3) 0.00424(3) 0.00009(3)
N1 0.0355(12) 0.0336(12) 0.0309(11) 0.0031(9) 0.0066(9) 0.0008(10)
N2 0.0270(11) 0.0197(10) 0.0460(13) 0.0075(9) -0.0109(9) -0.0010(8)
N3 0.0271(10) 0.0221(9) 0.0196(9) -0.0008(7) 0.0036(8) -0.0022(8)
C1 0.0235(11) 0.0231(12) 0.0267(12) 0.0070(9) -0.0017(9) -0.0014(9)
C2 0.0227(11) 0.0207(11) 0.0346(13) 0.0014(10) -0.0021(10) 0.0037(9)
C3 0.0177(10) 0.0287(12) 0.0317(12) -0.0005(10) 0.0037(9) 0.0031(9)
C4 0.0213(11) 0.0244(12) 0.0274(12) 0.0016(9) 0.0025(9) -0.0018(9)
C5 0.0254(11) 0.0241(12) 0.0227(11) 0.0023(9) -0.0013(9) 0.0001(9)
C6 0.0331(14) 0.0355(15) 0.0383(15) 0.0172(12) 0.0007(11) -0.0034(11)
C7 0.0344(14) 0.0246(12) 0.0501(17) -0.0050(12) -0.0055(12) 0.0040(11)
C8 0.0281(13) 0.0500(18) 0.0449(16) -0.0049(14) 0.0129(12) 0.0050(12)
C9 0.0308(13) 0.0301(14) 0.0433(15) 0.0046(11) 0.0030(11) -0.0082(11)
C10 0.0441(15) 0.0363(15) 0.0239(12) -0.0028(11) 0.0038(11) -0.0020(12)
C11 0.0268(11) 0.0185(11) 0.0303(12) 0.0055(9) 0.0074(9) 0.0068(9)
C12 0.0384(13) 0.0170(11) 0.0270(12) 0.0021(9) 0.0103(10) 0.0083(10)
C13 0.0379(13) 0.0138(10) 0.0251(12) 0.0023(8) 0.0021(10) 0.0011(9)
C14 0.0302(12) 0.0186(11) 0.0241(11) 0.0046(9) 0.0041(9) 0.0007(9)
C15 0.0264(11) 0.0206(11) 0.0229(11) 0.0039(9) 0.0034(9) 0.0030(9)
C16 0.0244(12) 0.0339(14) 0.0468(16) 0.0069(12) 0.0089(11) 0.0072(10)
C17 0.0570(18) 0.0283(13) 0.0302(13) 0.0010(11) 0.0180(12) 0.0133(13)
C18 0.0579(18) 0.0200(12) 0.0384(15) -0.0054(11) -0.0038(13) -0.0042(12)
C19 0.0352(14) 0.0352(14) 0.0334(14) 0.0087(11) 0.0081(11) -0.0064(11)
C20 0.0340(13) 0.0358(14) 0.0246(12) 0.0028(10) -0.0003(10) 0.0004(11)
C21 0.0385(15) 0.0467(17) 0.0356(15) 0.0070(12) 0.0172(12) -0.0011(13)
C22 0.0420(15) 0.0301(13) 0.0267(12) -0.0057(11) -0.0049(10) 0.0103(12)
C23 0.0425(15) 0.0245(12) 0.0299(13) -0.0015(10) -0.0016(11) 0.0028(11)
C24 0.0468(15) 0.0287(13) 0.0237(12) 0.0028(10) -0.0037(11) -0.0017(12)
C25 0.0518(17) 0.0404(16) 0.0309(14) -0.0042(12) 0.0184(13) -0.0083(13)
C26 0.0312(13) 0.0325(14) 0.0398(14) -0.0100(12) 0.0066(11) 0.0017(11)
C27 0.0360(14) 0.0291(14) 0.0397(15) -0.0047(11) -0.0051(11) 0.0030(11)
C28 0.0418(15) 0.0366(15) 0.0353(14) 0.0038(12) 0.0091(12) 0.0027(12)
C29 0.0411(15) 0.0363(15) 0.0425(16) 0.0041(12) 0.0138(12) -0.0038(12)
C30 0.0356(15) 0.0386(16) 0.0467(17) -0.0001(13) -0.0004(12) 0.0014(12)
C31 0.0465(16) 0.0263(13) 0.0372(15) 0.0011(11) 0.0057(12) 0.0014(12)
C32 0.0435(15) 0.0301(13) 0.0220(12) -0.0035(10) 0.0074(10) 0.0049(11)
C33 0.0316(13) 0.0440(16) 0.0341(14) 0.0052(12) 0.0033(11) -0.0016(12)
C34 0.0405(16) 0.0470(18) 0.0447(17) -0.0048(14) 0.0064(13) 0.0071(14)
C35 0.0442(17) 0.0375(16) 0.057(2) 0.0031(14) -0.0029(14) -0.0026(14)
C36 0.0409(16) 0.059(2) 0.0399(16) 0.0109(14) 0.0001(13) -0.0100(15)
C37 0.0299(13) 0.0586(19) 0.0309(14) 0.0018(13) 0.0009(11) -0.0027(13)
C38 0.0245(12) 0.0404(15) 0.0375(14) 0.0005(12) -0.0052(10) 0.0018(11)
C39 0.0356(15) 0.0421(17) 0.0497(18) -0.0007(13) -0.0025(13) 0.0013(12)

loop_
_atom_type_symbol
_atom_type_description
_atom_type_scat_dispersion_real
_atom_type_scat_dispersion_imag
_atom_type_scat_source
C C 0.0033 0.0016 'International Tables Vol C Tables 4.2.6.8 and 6.1.1.4'
H H 0.0000 0.0000 'International Tables Vol C Tables 4.2.6.8 and 6.1.1.4'
N N 0.0061 0.0033 'International Tables Vol C Tables 4.2.6.8 and 6.1.1.4'
Th Th -7.2400 8.8979 'International Tables Vol C Tables 4.2.6.8 and 6.1.1.4'

loop_
_geom_angle_atom_site_label_1
_geom_angle_atom_site_label_2
_geom_angle_atom_site_label_3
_geom_angle
Cnt1 Th1 N2 110.1
Cnt1 Th1 N3 102.1
Cnt1 Th1 C32 99.5
Cnt2 Th1 N2 109.1
Cnt2 Th1 N3 101.2
Cnt2 Th1 C32 100.0
Cnt1 Th1 Cnt2 136.1
N3 Th1 C32 120.40(8)
N3 Th1 N2 31.30(7)
C32 Th1 N2 89.10(9)
N3 Th1 C5 90.04(7)
C32 Th1 C5 124.90(8)
N2 Th1 C5 110.32(7)
N3 Th1 C12 80.91(7)
C32 Th1 C12 124.24(8)
N2 Th1 C12 98.84(7)
C5 Th1 C12 103.73(7)
N3 Th1 C1 76.82(7)
C32 Th1 C1 109.46(8)
N2 Th1 C1 86.48(7)
C5 Th1 C1 29.44(7)
C12 Th1 C1 125.99(7)
N3 Th1 C11 79.82(7)
C32 Th1 C11 99.18(8)
N2 Th1 C11 83.62(7)
C5 Th1 C11 132.83(7)
C12 Th1 C11 29.37(7)
C1 Th1 C11 149.49(7)
N3 Th1 C13 108.78(7)
C32 Th1 C13 113.90(8)
N2 Th1 C13 128.00(7)
C5 Th1 C13 94.10(7)
C12 Th1 C13 29.43(7)
C1 Th1 C13 123.14(7)
C11 Th1 C13 48.41(7)
N3 Th1 C4 119.34(7)
C32 Th1 C4 102.88(8)
N2 Th1 C4 134.74(7)
C5 Th1 C4 29.42(7)
C12 Th1 C4 108.97(7)
C1 Th1 C4 48.29(7)
C11 Th1 C4 135.15(7)
C13 Th1 C4 86.86(7)
N3 Th1 C14 126.58(7)
C32 Th1 C14 84.55(8)
N2 Th1 C14 129.18(7)
C5 Th1 C14 114.45(7)
C12 Th1 C14 48.44(7)
C1 Th1 C14 142.76(7)
C11 Th1 C14 48.25(7)
C13 Th1 C14 29.43(7)
C4 Th1 C14 95.64(7)
N3 Th1 C2 96.74(7)
C32 Th1 C2 81.17(8)
N2 Th1 C2 92.63(7)
C5 Th1 C2 48.24(7)
C12 Th1 C2 151.97(7)
C1 Th1 C2 29.09(8)
C11 Th1 C2 176.22(7)
C13 Th1 C2 134.87(7)
C4 Th1 C2 48.02(7)
C14 Th1 C2 135.46(7)
N3 Th1 C15 106.78(7)
C32 Th1 C15 76.06(8)
N2 Th1 C15 100.79(7)
C5 Th1 C15 141.65(7)
C12 Th1 C15 48.20(7)
C1 Th1 C15 171.09(7)
C11 Th1 C15 29.20(7)
C13 Th1 C15 48.13(7)
C4 Th1 C15 124.41(7)
C14 Th1 C15 28.99(7)
C2 Th1 C15 153.24(7)
N3 Th1 C3 123.88(7)
C32 Th1 C3 77.25(8)
N2 Th1 C3 121.02(7)
C5 Th1 C3 48.22(7)
C12 Th1 C3 136.15(8)
C1 Th1 C3 48.04(7)
C11 Th1 C3 154.70(7)
C13 Th1 C3 109.64(7)
C4 Th1 C3 29.04(7)
C14 Th1 C3 106.54(7)
C2 Th1 C3 29.07(7)
C15 Th1 C3 129.31(7)
N2 N1 C22 113.1(2)
N1 N2 N3 118.9(2)
N1 N2 Th1 175.3(2)
N3 N2 Th1 65.79(12)
N2 N3 C21 118.7(2)
N2 N3 Th1 82.90(14)
C21 N3 Th1 158.35(18)
C2 C1 C5 108.2(2)
C2 C1 C6 125.3(2)
C5 C1 C6 126.3(2)
C2 C1 Th1 76.52(14)
C5 C1 Th1 74.74(13)
C6 C1 Th1 119.61(16)
C1 C2 C3 108.2(2)
C1 C2 C7 125.0(2)
C3 C2 C7 126.6(2)
C1 C2 Th1 74.39(13)
C3 C2 Th1 76.25(13)
C7 C2 Th1 119.56(16)
C4 C3 C2 107.7(2)
C4 C3 C8 125.2(2)
C2 C3 C8 126.7(2)
C4 C3 Th1 74.45(13)
C2 C3 Th1 74.68(13)
C8 C3 Th1 122.18(17)
C3 C4 C5 108.0(2)
C3 C4 C9 123.8(2)
C5 C4 C9 126.7(2)
C3 C4 Th1 76.50(13)
C5 C4 Th1 73.94(13)
C9 C4 Th1 126.55(17)
C1 C5 C4 107.9(2)
C1 C5 C10 125.8(2)
C4 C5 C10 126.2(2)
C1 C5 Th1 75.81(13)
C4 C5 Th1 76.63(14)
C10 C5 Th1 117.30(17)
C12 C11 C15 108.0(2)
C12 C11 C16 127.2(2)
C15 C11 C16 124.7(2)
C12 C11 Th1 74.99(13)
C15 C11 Th1 76.61(13)
C16 C11 Th1 117.43(16)
C11 C12 C13 108.0(2)
C11 C12 C17 126.6(2)
C13 C12 C17 125.2(2)
C11 C12 Th1 75.64(13)
C13 C12 Th1 75.66(13)
C17 C12 Th1 118.78(16)
C12 C13 C14 107.8(2)
C12 C13 C18 125.4(2)
C14 C13 C18 125.8(2)
C12 C13 Th1 74.92(13)
C14 C13 Th1 75.97(13)
C18 C13 Th1 124.07(17)
C15 C14 C13 107.8(2)
C15 C14 C19 126.7(2)
C13 C14 C19 125.3(2)
C15 C14 Th1 75.98(13)
C13 C14 Th1 74.60(13)
C19 C14 Th1 118.83(16)
C14 C15 C11 108.3(2)
C14 C15 C20 126.7(2)
C11 C15 C20 124.6(2)
C14 C15 Th1 75.02(13)
C11 C15 Th1 74.19(13)
C20 C15 Th1 122.82(16)
N1 C22 C28 105.1(2)
N1 C22 C27 114.0(2)
C28 C22 C27 109.5(2)
N1 C22 C23 111.0(2)
C28 C22 C23 109.5(2)
C27 C22 C23 107.8(2)
C24 C23 C22 109.4(2)
C25 C24 C30 109.3(2)
C25 C24 C23 110.1(2)
C30 C24 C23 108.8(2)
C24 C25 C26 110.3(2)
C31 C26 C25 109.2(2)
C31 C26 C27 108.3(2)
C25 C26 C27 109.5(2)
C22 C27 C26 109.8(2)
C29 C28 C22 110.4(2)
C28 C29 C30 108.7(2)
C28 C29 C31 109.1(2)
C30 C29 C31 110.0(2)
C24 C30 C29 110.4(2)
C26 C31 C29 110.4(2)
C38 C33 C34 120.7(3)
C35 C34 C33 120.4(3)
C34 C35 C36 119.0(3)
C37 C36 C35 120.8(3)
C36 C37 C38 121.3(3)
C33 C38 C37 117.9(3)
C33 C38 C39 120.6(3)
C37 C38 C39 121.5(3)

loop_
_geom_bond_atom_site_label_1
_geom_bond_atom_site_label_2
_geom_bond_distance
Th1 Cnt1 2.537
Th1 Cnt2 2.534
Th1 N3 2.387(2)
Th1 C32 2.505(2)
Th1 N2 2.597(2)
Th1 C5 2.778(2)
Th1 C12 2.790(2)
Th1 C1 2.792(2)
Th1 C11 2.798(2)
Th1 C13 2.799(2)
Th1 C4 2.813(2)
Th1 C14 2.817(2)
Th1 C2 2.819(2)
Th1 C15 2.829(2)
Th1 C3 2.839(2)
N1 N2 1.243(3)
N1 C22 1.490(3)
N2 N3 1.360(3)
N3 C21 1.436(3)
C1 C2 1.409(4)
C1 C5 1.416(3)
C1 C6 1.505(3)
C2 C3 1.420(4)
C2 C7 1.509(4)
C3 C4 1.417(3)
C3 C8 1.500(4)
C4 C5 1.420(3)
C4 C9 1.504(3)
C5 C10 1.507(3)
C11 C12 1.417(4)
C11 C15 1.419(3)
C11 C16 1.503(4)
C12 C13 1.420(4)
C12 C17 1.504(3)
C13 C14 1.427(3)
C13 C18 1.502(4)
C14 C15 1.413(3)
C14 C19 1.502(3)
C15 C20 1.500(3)
C22 C28 1.532(4)
C22 C27 1.542(4)
C22 C23 1.549(4)
C23 C24 1.532(4)
C24 C25 1.519(4)
C24 C30 1.519(4)
C25 C26 1.525(4)
C26 C31 1.521(4)
C26 C27 1.548(4)
C28 C29 1.509(4)
C29 C30 1.525(4)
C29 C31 1.529(4)
C33 C38 1.386(4)
C33 C34 1.393(4)
C34 C35 1.375(5)
C35 C36 1.384(5)
C36 C37 1.365(5)
C37 C38 1.393(4)
C38 C39 1.489(4)

loop_
_geom_torsion_atom_site_label_1
_geom_torsion_atom_site_label_2
_geom_torsion_atom_site_label_3
_geom_torsion_atom_site_label_4
_geom_torsion
C22 N1 N2 N3 -178.4(2)
C22 N1 N2 Th1 -10(2)
N3 Th1 N2 N1 -169(2)
C32 Th1 N2 N1 11(2)
C5 Th1 N2 N1 139(2)
C12 Th1 N2 N1 -113(2)
C1 Th1 N2 N1 121(2)
C11 Th1 N2 N1 -88(2)
C13 Th1 N2 N1 -109(2)
C4 Th1 N2 N1 119(2)
C14 Th1 N2 N1 -71(2)
C2 Th1 N2 N1 93(2)
C15 Th1 N2 N1 -64(2)
C3 Th1 N2 N1 86(2)
C32 Th1 N2 N3 -179.77(13)
C5 Th1 N2 N3 -52.59(14)
C12 Th1 N2 N3 55.69(13)
C1 Th1 N2 N3 -70.21(13)
C11 Th1 N2 N3 80.89(13)
C13 Th1 N2 N3 60.11(15)
C4 Th1 N2 N3 -72.42(16)
C14 Th1 N2 N3 98.01(14)
C2 Th1 N2 N3 -98.65(13)
C15 Th1 N2 N3 104.61(13)
C3 Th1 N2 N3 -105.25(13)
N1 N2 N3 C21 -0.5(3)
Th1 N2 N3 C21 -179.4(2)
N1 N2 N3 Th1 179.0(2)
C32 Th1 N3 N2 0.27(16)
C5 Th1 N3 N2 131.85(13)
C12 Th1 N3 N2 -124.25(13)
C1 Th1 N3 N2 105.30(13)
C11 Th1 N3 N2 -94.47(13)
C13 Th1 N3 N2 -133.81(12)
C4 Th1 N3 N2 129.03(12)
C14 Th1 N3 N2 -107.09(13)
C2 Th1 N3 N2 83.96(13)
C15 Th1 N3 N2 -83.14(13)
C3 Th1 N3 N2 95.19(13)
C32 Th1 N3 C21 178.9(5)
N2 Th1 N3 C21 178.6(5)
C5 Th1 N3 C21 -49.5(5)
C12 Th1 N3 C21 54.4(5)
C1 Th1 N3 C21 -76.1(5)
C11 Th1 N3 C21 84.2(5)
C13 Th1 N3 C21 44.8(5)
C4 Th1 N3 C21 -52.3(5)
C14 Th1 N3 C21 71.5(5)
C2 Th1 N3 C21 -97.4(5)
C15 Th1 N3 C21 95.5(5)
C3 Th1 N3 C21 -86.2(5)
N3 Th1 C1 C2 -131.97(15)
C32 Th1 C1 C2 -14.04(16)
N2 Th1 C1 C2 -101.83(15)
C5 Th1 C1 C2 113.4(2)
C12 Th1 C1 C2 159.79(14)
C11 Th1 C1 C2 -172.95(14)
C13 Th1 C1 C2 124.02(14)
C4 Th1 C1 C2 76.06(15)
C14 Th1 C1 C2 93.33(17)
C15 Th1 C1 C2 113.1(4)
C3 Th1 C1 C2 36.73(14)
N3 Th1 C1 C5 114.59(15)
C32 Th1 C1 C5 -127.47(15)
N2 Th1 C1 C5 144.73(16)
C12 Th1 C1 C5 46.35(18)
C11 Th1 C1 C5 73.6(2)
C13 Th1 C1 C5 10.58(18)
C4 Th1 C1 C5 -37.38(14)
C14 Th1 C1 C5 -20.1(2)
C2 Th1 C1 C5 -113.4(2)
C15 Th1 C1 C5 -0.3(5)
C3 Th1 C1 C5 -76.71(16)
N3 Th1 C1 C6 -8.8(2)
C32 Th1 C1 C6 109.1(2)
N2 Th1 C1 C6 21.3(2)
C5 Th1 C1 C6 -123.4(3)
C12 Th1 C1 C6 -77.0(2)
C11 Th1 C1 C6 -49.8(3)
C13 Th1 C1 C6 -112.8(2)
C4 Th1 C1 C6 -160.8(2)
C14 Th1 C1 C6 -143.51(19)
C2 Th1 C1 C6 123.2(3)
C15 Th1 C1 C6 -123.7(4)
C3 Th1 C1 C6 159.9(2)
C5 C1 C2 C3 -0.7(3)
C6 C1 C2 C3 173.7(2)
Th1 C1 C2 C3 -69.39(17)
C5 C1 C2 C7 -175.9(2)
C6 C1 C2 C7 -1.5(4)
Th1 C1 C2 C7 115.5(2)
C5 C1 C2 Th1 68.69(16)
C6 C1 C2 Th1 -116.9(2)
N3 Th1 C2 C1 46.80(15)
C32 Th1 C2 C1 166.62(16)
N2 Th1 C2 C1 77.94(15)
C5 Th1 C2 C1 -37.20(13)
C12 Th1 C2 C1 -36.5(2)
C11 Th1 C2 C1 71.0(11)
C13 Th1 C2 C1 -78.31(17)
C4 Th1 C2 C1 -77.08(15)
C14 Th1 C2 C1 -120.53(15)
C15 Th1 C2 C1 -161.56(15)
C3 Th1 C2 C1 -113.8(2)
N3 Th1 C2 C3 160.55(15)
C32 Th1 C2 C3 -79.62(16)
N2 Th1 C2 C3 -168.30(15)
C5 Th1 C2 C3 76.56(16)
C12 Th1 C2 C3 77.3(2)
C1 Th1 C2 C3 113.8(2)
C11 Th1 C2 C3 -175.2(10)
C13 Th1 C2 C3 35.45(19)
C4 Th1 C2 C3 36.68(14)
C14 Th1 C2 C3 -6.8(2)
C15 Th1 C2 C3 -47.8(2)
N3 Th1 C2 C7 -74.9(2)
C32 Th1 C2 C7 44.9(2)
N2 Th1 C2 C7 -43.8(2)
C5 Th1 C2 C7 -158.9(3)
C12 Th1 C2 C7 -158.22(19)
C1 Th1 C2 C7 -121.7(3)
C11 Th1 C2 C7 -50.7(12)
C13 Th1 C2 C7 159.97(19)
C4 Th1 C2 C7 161.2(3)
C14 Th1 C2 C7 117.7(2)
C15 Th1 C2 C7 76.7(3)
C3 Th1 C2 C7 124.5(3)
C1 C2 C3 C4 0.4(3)
C7 C2 C3 C4 175.5(2)
Th1 C2 C3 C4 -67.71(17)
C1 C2 C3 C8 -172.9(2)
C7 C2 C3 C8 2.2(4)
Th1 C2 C3 C8 119.0(3)
C1 C2 C3 Th1 68.15(17)
C7 C2 C3 Th1 -116.8(2)
N3 Th1 C3 C4 90.36(15)
C32 Th1 C3 C4 -151.41(16)
N2 Th1 C3 C4 127.50(14)
C5 Th1 C3 C4 37.16(14)
C12 Th1 C3 C4 -24.75(19)
C1 Th1 C3 C4 77.07(15)
C11 Th1 C3 C4 -66.9(2)
C13 Th1 C3 C4 -40.30(16)
C14 Th1 C3 C4 -71.13(15)
C2 Th1 C3 C4 113.8(2)
C15 Th1 C3 C4 -91.71(16)
N3 Th1 C3 C2 -23.47(18)
C32 Th1 C3 C2 94.76(16)
N2 Th1 C3 C2 13.67(18)
C5 Th1 C3 C2 -76.66(16)
C12 Th1 C3 C2 -138.57(14)
C1 Th1 C3 C2 -36.75(14)
C11 Th1 C3 C2 179.27(16)
C13 Th1 C3 C2 -154.12(14)
C4 Th1 C3 C2 -113.8(2)
C14 Th1 C3 C2 175.05(14)
C15 Th1 C3 C2 154.46(14)
N3 Th1 C3 C8 -147.5(2)
C32 Th1 C3 C8 -29.2(2)
N2 Th1 C3 C8 -110.3(2)
C5 Th1 C3 C8 159.3(3)
C12 Th1 C3 C8 97.4(2)
C1 Th1 C3 C8 -160.7(3)
C11 Th1 C3 C8 55.3(3)
C13 Th1 C3 C8 81.9(2)
C4 Th1 C3 C8 122.2(3)
C14 Th1 C3 C8 51.1(2)
C2 Th1 C3 C8 -124.0(3)
C15 Th1 C3 C8 30.5(2)
C2 C3 C4 C5 0.0(3)
C8 C3 C4 C5 173.4(2)
Th1 C3 C4 C5 -67.86(17)
C2 C3 C4 C9 -166.9(2)
C8 C3 C4 C9 6.5(4)
Th1 C3 C4 C9 125.2(2)
C2 C3 C4 Th1 67.86(17)
C8 C3 C4 Th1 -118.7(2)
N3 Th1 C4 C3 -107.78(15)
C32 Th1 C4 C3 28.60(16)
N2 Th1 C4 C3 -73.15(18)
C5 Th1 C4 C3 -113.5(2)
C12 Th1 C4 C3 162.14(14)
C1 Th1 C4 C3 -76.11(15)
C11 Th1 C4 C3 146.11(14)
C13 Th1 C4 C3 142.41(15)
C14 Th1 C4 C3 114.28(15)
C2 Th1 C4 C3 -36.72(14)
C15 Th1 C4 C3 110.38(15)
N3 Th1 C4 C5 5.75(16)
C32 Th1 C4 C5 142.12(14)
N2 Th1 C4 C5 40.37(18)
C12 Th1 C4 C5 -84.34(14)
C1 Th1 C4 C5 37.41(14)
C11 Th1 C4 C5 -100.36(15)
C13 Th1 C4 C5 -104.07(14)
C14 Th1 C4 C5 -132.20(14)
C2 Th1 C4 C5 76.80(15)
C15 Th1 C4 C5 -136.10(13)
C3 Th1 C4 C5 113.5(2)
N3 Th1 C4 C9 129.9(2)
C32 Th1 C4 C9 -93.7(2)
N2 Th1 C4 C9 164.5(2)
C5 Th1 C4 C9 124.2(3)
C12 Th1 C4 C9 39.8(2)
C1 Th1 C4 C9 161.6(3)
C11 Th1 C4 C9 23.8(3)
C13 Th1 C4 C9 20.1(2)
C14 Th1 C4 C9 -8.0(2)
C2 Th1 C4 C9 -159.0(3)
C15 Th1 C4 C9 -11.9(2)
C3 Th1 C4 C9 -122.3(3)
C2 C1 C5 C4 0.7(3)
C6 C1 C5 C4 -173.6(2)
Th1 C1 C5 C4 70.60(17)
C2 C1 C5 C10 176.5(2)
C6 C1 C5 C10 2.1(4)
Th1 C1 C5 C10 -113.6(2)
C2 C1 C5 Th1 -69.89(17)
C6 C1 C5 Th1 115.8(2)
C3 C4 C5 C1 -0.4(3)
C9 C4 C5 C1 166.0(2)
Th1 C4 C5 C1 -70.03(16)
C3 C4 C5 C10 -176.2(2)
C9 C4 C5 C10 -9.7(4)
Th1 C4 C5 C10 114.2(2)
C3 C4 C5 Th1 69.60(17)
C9 C4 C5 Th1 -124.0(2)
N3 Th1 C5 C1 -62.29(15)
C32 Th1 C5 C1 65.83(17)
N2 Th1 C5 C1 -37.92(16)
C12 Th1 C5 C1 -142.94(15)
C11 Th1 C5 C1 -138.38(14)
C13 Th1 C5 C1 -171.13(15)
C4 Th1 C5 C1 112.7(2)
C14 Th1 C5 C1 166.79(14)
C2 Th1 C5 C1 36.72(14)
C15 Th1 C5 C1 179.92(13)
C3 Th1 C5 C1 76.05(16)
N3 Th1 C5 C4 -174.99(14)
C32 Th1 C5 C4 -46.87(17)
N2 Th1 C5 C4 -150.62(14)
C12 Th1 C5 C4 104.36(14)
C1 Th1 C5 C4 -112.7(2)
C11 Th1 C5 C4 108.92(15)
C13 Th1 C5 C4 76.17(14)
C14 Th1 C5 C4 54.09(15)
C2 Th1 C5 C4 -75.98(15)
C15 Th1 C5 C4 67.23(18)
C3 Th1 C5 C4 -36.65(13)
N3 Th1 C5 C10 60.94(19)
C32 Th1 C5 C10 -170.93(17)
N2 Th1 C5 C10 85.32(19)
C12 Th1 C5 C10 -19.7(2)
C1 Th1 C5 C10 123.2(3)
C11 Th1 C5 C10 -15.1(2)
C13 Th1 C5 C10 -47.89(19)
C4 Th1 C5 C10 -124.1(2)
C14 Th1 C5 C10 -70.0(2)
C2 Th1 C5 C10 160.0(2)
C15 Th1 C5 C10 -56.8(2)
C3 Th1 C5 C10 -160.7(2)
N3 Th1 C11 C12 -89.52(14)
C32 Th1 C11 C12 151.02(15)
N2 Th1 C11 C12 -120.93(15)
C5 Th1 C11 C12 -9.05(18)
C1 Th1 C11 C12 -49.1(2)
C13 Th1 C11 C12 37.12(13)
C4 Th1 C11 C12 32.17(18)
C14 Th1 C11 C12 76.88(15)
C2 Th1 C11 C12 -114.0(11)
C15 Th1 C11 C12 113.2(2)
C3 Th1 C11 C12 71.5(2)
N3 Th1 C11 C15 157.32(15)
C32 Th1 C11 C15 37.86(16)
N2 Th1 C11 C15 125.90(15)
C5 Th1 C11 C15 -122.22(14)
C12 Th1 C11 C15 -113.2(2)
C1 Th1 C11 C15 -162.24(14)
C13 Th1 C11 C15 -76.05(15)
C4 Th1 C11 C15 -81.00(17)
C14 Th1 C11 C15 -36.28(13)
C2 Th1 C11 C15 132.9(11)
C3 Th1 C11 C15 -41.7(2)
N3 Th1 C11 C16 34.94(19)
C32 Th1 C11 C16 -84.5(2)
N2 Th1 C11 C16 3.53(19)
C5 Th1 C11 C16 115.41(19)
C12 Th1 C11 C16 124.5(3)
C1 Th1 C11 C16 75.4(2)
C13 Th1 C11 C16 161.6(2)
C4 Th1 C11 C16 156.63(17)
C14 Th1 C11 C16 -158.7(2)
C2 Th1 C11 C16 10.5(12)
C15 Th1 C11 C16 -122.4(3)
C3 Th1 C11 C16 -164.08(18)
C15 C11 C12 C13 0.8(3)
C16 C11 C12 C13 177.4(2)
Th1 C11 C12 C13 -69.37(16)
C15 C11 C12 C17 -174.4(2)
C16 C11 C12 C17 2.1(4)
Th1 C11 C12 C17 115.4(2)
C15 C11 C12 Th1 70.16(16)
C16 C11 C12 Th1 -113.3(2)
N3 Th1 C12 C11 85.38(14)
C32 Th1 C12 C11 -35.35(18)
N2 Th1 C12 C11 59.62(15)
C5 Th1 C12 C11 173.18(14)
C1 Th1 C12 C11 151.70(13)
C13 Th1 C12 C11 -113.3(2)
C4 Th1 C12 C11 -156.61(13)
C14 Th1 C12 C11 -76.15(15)
C2 Th1 C12 C11 172.63(15)
C15 Th1 C12 C11 -36.99(13)
C3 Th1 C12 C11 -144.20(14)
N3 Th1 C12 C13 -161.34(15)
C32 Th1 C12 C13 77.93(17)
N2 Th1 C12 C13 172.89(14)
C5 Th1 C12 C13 -73.55(14)
C1 Th1 C12 C13 -95.03(15)
C11 Th1 C12 C13 113.3(2)
C4 Th1 C12 C13 -43.33(15)
C14 Th1 C12 C13 37.12(13)
C2 Th1 C12 C13 -74.1(2)
C15 Th1 C12 C13 76.28(14)
C3 Th1 C12 C13 -30.93(18)
N3 Th1 C12 C17 -38.7(2)
C32 Th1 C12 C17 -159.5(2)
N2 Th1 C12 C17 -64.5(2)
C5 Th1 C12 C17 49.1(2)
C1 Th1 C12 C17 27.6(2)
C11 Th1 C12 C17 -124.1(3)
C13 Th1 C12 C17 122.6(3)
C4 Th1 C12 C17 79.3(2)
C14 Th1 C12 C17 159.7(3)
C2 Th1 C12 C17 48.5(3)
C15 Th1 C12 C17 -161.1(3)
C3 Th1 C12 C17 91.7(2)
C11 C12 C13 C14 -0.1(3)
C17 C12 C13 C14 175.2(2)
Th1 C12 C13 C14 -69.49(16)
C11 C12 C13 C18 -169.3(2)
C17 C12 C13 C18 6.0(4)
Th1 C12 C13 C18 121.4(2)
C11 C12 C13 Th1 69.36(16)
C17 C12 C13 Th1 -115.3(2)
N3 Th1 C13 C12 19.49(15)
C32 Th1 C13 C12 -117.85(15)
N2 Th1 C13 C12 -8.92(17)
C5 Th1 C13 C12 110.92(14)
C1 Th1 C13 C12 105.73(15)
C11 Th1 C13 C12 -37.05(13)
C4 Th1 C13 C12 139.46(14)
C14 Th1 C13 C12 -113.2(2)
C2 Th1 C13 C12 140.38(14)
C15 Th1 C13 C12 -76.52(15)
C3 Th1 C13 C12 157.79(14)
N3 Th1 C13 C14 132.71(14)
C32 Th1 C13 C14 -4.63(17)
N2 Th1 C13 C14 104.30(15)
C5 Th1 C13 C14 -135.86(15)
C12 Th1 C13 C14 113.2(2)
C1 Th1 C13 C14 -141.05(14)
C11 Th1 C13 C14 76.17(15)
C4 Th1 C13 C14 -107.32(15)
C2 Th1 C13 C14 -106.40(16)
C15 Th1 C13 C14 36.70(13)
C3 Th1 C13 C14 -88.99(15)
N3 Th1 C13 C18 -103.3(2)
C32 Th1 C13 C18 119.3(2)
N2 Th1 C13 C18 -131.7(2)
C5 Th1 C13 C18 -11.9(2)
C12 Th1 C13 C18 -122.8(3)
C1 Th1 C13 C18 -17.1(2)
C11 Th1 C13 C18 -159.9(3)
C4 Th1 C13 C18 16.6(2)
C14 Th1 C13 C18 124.0(3)
C2 Th1 C13 C18 17.5(3)
C15 Th1 C13 C18 160.7(3)
C3 Th1 C13 C18 35.0(2)
C12 C13 C14 C15 -0.6(3)
C18 C13 C14 C15 168.5(2)
Th1 C13 C14 C15 -69.36(16)
C12 C13 C14 C19 -176.5(2)
C18 C13 C14 C19 -7.4(4)
Th1 C13 C14 C19 114.7(2)
C12 C13 C14 Th1 68.77(16)
C18 C13 C14 Th1 -122.1(2)
N3 Th1 C14 C15 53.31(16)
C32 Th1 C14 C15 -70.90(15)
N2 Th1 C14 C15 13.46(18)
C5 Th1 C14 C15 163.09(13)
C12 Th1 C14 C15 76.23(15)
C1 Th1 C14 C15 173.79(13)
C11 Th1 C14 C15 36.56(13)
C13 Th1 C14 C15 113.3(2)
C4 Th1 C14 C15 -173.35(14)
C2 Th1 C14 C15 -142.43(14)
C3 Th1 C14 C15 -145.86(14)
N3 Th1 C14 C13 -60.04(16)
C32 Th1 C14 C13 175.75(16)
N2 Th1 C14 C13 -99.88(16)
C5 Th1 C14 C13 49.74(16)
C12 Th1 C14 C13 -37.12(14)
C1 Th1 C14 C13 60.44(19)
C11 Th1 C14 C13 -76.79(15)
C4 Th1 C14 C13 73.31(15)
C2 Th1 C14 C13 104.23(16)
C15 Th1 C14 C13 -113.3(2)
C3 Th1 C14 C13 100.80(15)
N3 Th1 C14 C19 177.77(17)
C32 Th1 C14 C19 53.56(19)
N2 Th1 C14 C19 137.92(18)
C5 Th1 C14 C19 -72.5(2)
C12 Th1 C14 C19 -159.3(2)
C1 Th1 C14 C19 -61.8(2)
C11 Th1 C14 C19 161.0(2)
C13 Th1 C14 C19 -122.2(3)
C4 Th1 C14 C19 -48.89(19)
C2 Th1 C14 C19 -18.0(2)
C15 Th1 C14 C19 124.5(3)
C3 Th1 C14 C19 -21.4(2)
C13 C14 C15 C11 1.1(3)
C19 C14 C15 C11 176.9(2)
Th1 C14 C15 C11 -67.34(16)
C13 C14 C15 C20 -171.6(2)
C19 C14 C15 C20 4.3(4)
Th1 C14 C15 C20 120.0(2)
C13 C14 C15 Th1 68.41(16)
C19 C14 C15 Th1 -115.7(2)
C12 C11 C15 C14 -1.2(3)
C16 C11 C15 C14 -177.8(2)
Th1 C11 C15 C14 67.90(16)
C12 C11 C15 C20 171.7(2)
C16 C11 C15 C20 -5.0(4)
Th1 C11 C15 C20 -119.3(2)
C12 C11 C15 Th1 -69.05(16)
C16 C11 C15 Th1 114.3(2)
N3 Th1 C15 C14 -137.74(14)
C32 Th1 C15 C14 104.25(15)
N2 Th1 C15 C14 -169.41(14)
C5 Th1 C15 C14 -25.27(19)
C12 Th1 C15 C14 -77.15(15)
C1 Th1 C15 C14 -25.0(5)
C11 Th1 C15 C14 -114.4(2)
C13 Th1 C15 C14 -37.29(14)
C4 Th1 C15 C14 8.03(17)
C2 Th1 C15 C14 71.8(2)
C3 Th1 C15 C14 44.06(17)
N3 Th1 C15 C11 -23.36(15)
C32 Th1 C15 C11 -141.37(16)
N2 Th1 C15 C11 -55.03(15)
C5 Th1 C15 C11 89.11(17)
C12 Th1 C15 C11 37.23(14)
C1 Th1 C15 C11 89.4(5)
C13 Th1 C15 C11 77.09(15)
C4 Th1 C15 C11 122.41(14)
C14 Th1 C15 C11 114.4(2)
C2 Th1 C15 C11 -173.84(15)
C3 Th1 C15 C11 158.44(14)
N3 Th1 C15 C20 97.99(19)
C32 Th1 C15 C20 -20.02(19)
N2 Th1 C15 C20 66.3(2)
C5 Th1 C15 C20 -149.54(18)
C12 Th1 C15 C20 158.6(2)
C1 Th1 C15 C20 -149.3(4)
C11 Th1 C15 C20 121.4(3)
C13 Th1 C15 C20 -161.6(2)
C4 Th1 C15 C20 -116.24(19)
C14 Th1 C15 C20 -124.3(3)
C2 Th1 C15 C20 -52.5(3)
C3 Th1 C15 C20 -80.2(2)
N2 N1 C22 C28 -175.8(2)
N2 N1 C22 C27 -56.0(3)
N2 N1 C22 C23 66.0(3)
N1 C22 C23 C24 173.7(2)
C28 C22 C23 C24 58.2(3)
C27 C22 C23 C24 -60.9(3)
C22 C23 C24 C25 60.6(3)
C22 C23 C24 C30 -59.2(3)
C30 C24 C25 C26 60.2(3)
C23 C24 C25 C26 -59.3(3)
C24 C25 C26 C31 -60.0(3)
C24 C25 C26 C27 58.5(3)
N1 C22 C27 C26 -175.7(2)
C28 C22 C27 C26 -58.4(3)
C23 C22 C27 C26 60.6(3)
C31 C26 C27 C22 59.1(3)
C25 C26 C27 C22 -59.8(3)
N1 C22 C28 C29 -178.3(2)
C27 C22 C28 C29 59.0(3)
C23 C22 C28 C29 -59.1(3)
C22 C28 C29 C30 60.1(3)
C22 C28 C29 C31 -59.8(3)
C25 C24 C30 C29 -59.0(3)
C23 C24 C30 C29 61.3(3)
C28 C29 C30 C24 -61.5(3)
C31 C29 C30 C24 57.8(3)
C25 C26 C31 C29 58.5(3)
C27 C26 C31 C29 -60.7(3)
C28 C29 C31 C26 61.4(3)
C30 C29 C31 C26 -57.7(3)
C38 C33 C34 C35 -1.0(5)
C33 C34 C35 C36 0.9(5)
C34 C35 C36 C37 -0.5(5)
C35 C36 C37 C38 0.1(5)
C34 C33 C38 C37 0.6(4)
C34 C33 C38 C39 -179.4(3)
C36 C37 C38 C33 -0.2(4)
C36 C37 C38 C39 179.9(3)
